data_7063101
loop_
_publ_author_name
'Wu, Mengxiang'
'Chen, Ling'
'Yang, Xiaohan'
'Li, Yahong'

_publ_section_title
;
 Magnesium(ii) complexes supported by indole- and pyrrole-containing
 Schiff-base ligands: syntheses, structures, and applications as
 precatalysts in the hydroboration of nitriles and alkynes
;
_journal_issue 16
_journal_name_full 'New Journal of Chemistry'
_journal_page_first 7125
_journal_page_last 7133
_journal_paper_doi 10.1039/D4NJ00492B
_journal_volume 48
_journal_year 2024
_chemical_formula_moiety 'C30 H45 Cl Mg N4 O3'
_chemical_formula_sum 'C30 H45 Cl Mg N4 O3'
_chemical_formula_weight 569.46
_space_group_crystal_system monoclinic
_space_group_IT_number 14
_space_group_name_Hall '-P 2ybc'
_space_group_name_H-M_alt 'P 1 21/c 1'
_atom_sites_solution_hydrogens geom
_atom_sites_solution_primary dual
_audit_creation_date 2024-03-06
_audit_creation_method
;
Olex2 1.3
(compiled 2020.11.12 svn.r5f609507 for OlexSys, GUI svn.r6408)
;
_audit_update_record
;
2024-03-18 deposited with the CCDC.	2024-03-19 downloaded from the CCDC.
;
_cell_angle_alpha 90
_cell_angle_beta 113.5430(10)
_cell_angle_gamma 90
_cell_formula_units_Z 4
_cell_length_a 17.8805(6)
_cell_length_b 10.8261(4)
_cell_length_c 17.4012(6)
_cell_measurement_reflns_used 9989
_cell_measurement_temperature 223.0
_cell_measurement_theta_max 26.326
_cell_measurement_theta_min 2.255
_cell_volume 3088.07(19)
_computing_cell_refinement 'SAINT V8.40B (?, 2016)'
_computing_data_collection 'Bruker SMART APEX II diffractometer'
_computing_data_reduction 'SAINT V8.40B (?, 2016)'
_computing_molecular_graphics 'Olex2 1.3 (Dolomanov et al., 2009)'
_computing_publication_material 'Olex2 1.3 (Dolomanov et al., 2009)'
_computing_structure_refinement 'SHELXL 2018/3 (Sheldrick, 2015)'
_computing_structure_solution 'SHELXT 2018/2 (Sheldrick, 2018)'
_diffrn_ambient_temperature 223.0
_diffrn_measured_fraction_theta_full 0.998
_diffrn_measured_fraction_theta_max 0.998
_diffrn_measurement_device_type 'Bruker APEX-II CCD'
_diffrn_measurement_method '\f and \w scans'
_diffrn_radiation_type MoK\a
_diffrn_radiation_wavelength 0.71073
_diffrn_reflns_av_R_equivalents 0.0816
_diffrn_reflns_av_unetI/netI 0.0584
_diffrn_reflns_Laue_measured_fraction_full 0.998
_diffrn_reflns_Laue_measured_fraction_max 0.998
_diffrn_reflns_limit_h_max 23
_diffrn_reflns_limit_h_min -23
_diffrn_reflns_limit_k_max 13
_diffrn_reflns_limit_k_min -14
_diffrn_reflns_limit_l_max 22
_diffrn_reflns_limit_l_min -22
_diffrn_reflns_number 39925
_diffrn_reflns_point_group_measured_fraction_full 0.998
_diffrn_reflns_point_group_measured_fraction_max 0.998
_diffrn_reflns_theta_full 25.242
_diffrn_reflns_theta_max 27.499
_diffrn_reflns_theta_min 2.274
_diffrn_source_current 1.0
_diffrn_source_power 0.05
_diffrn_source_voltage 50.0
_diffrn_standards_number 0
_exptl_absorpt_coefficient_mu 0.180
_exptl_absorpt_correction_T_max 0.7456
_exptl_absorpt_correction_T_min 0.6709
_exptl_absorpt_correction_type multi-scan
_exptl_absorpt_process_details
;
SADABS-2016/2 (Bruker,2016/2) was used for absorption correction.
wR2(int) was 0.1467 before and 0.0887 after correction.
The Ratio of minimum to maximum transmission is 0.8998.
The \l/2 correction factor is Not present.
;
_exptl_crystal_colour colourless
_exptl_crystal_colour_primary colourless
_exptl_crystal_density_diffrn 1.225
_exptl_crystal_description block
_exptl_crystal_F_000 1224
_exptl_crystal_size_max 0.4
_exptl_crystal_size_mid 0.2
_exptl_crystal_size_min 0.16
_refine_diff_density_max 0.479
_refine_diff_density_min -0.469
_refine_diff_density_rms 0.083
_refine_ls_extinction_method none
_refine_ls_goodness_of_fit_ref 1.004
_refine_ls_hydrogen_treatment constr
_refine_ls_matrix_type full
_refine_ls_number_parameters 391
_refine_ls_number_reflns 7071
_refine_ls_number_restraints 31
_refine_ls_restrained_S_all 1.002
_refine_ls_R_factor_all 0.1713
_refine_ls_R_factor_gt 0.0817
_refine_ls_shift/su_max 0.000
_refine_ls_shift/su_mean 0.000
_refine_ls_structure_factor_coef Fsqd
_refine_ls_weighting_details 'w=1/[\s^2^(Fo^2^)+(0.1000P)^2^+10.0000P] where P=(Fo^2^+2Fc^2^)/3'
_refine_ls_weighting_scheme calc
_refine_ls_wR_factor_gt 0.1939
_refine_ls_wR_factor_ref 0.2839
_reflns_Friedel_coverage 0.000
_reflns_number_gt 3656
_reflns_number_total 7071
_reflns_threshold_expression 'I > 2\s(I)'
_cod_data_source_file d4nj00492b2.cif
_cod_data_source_block 1
_cod_depositor_comments 'Adding full bibliography for 7063101--7063105.cif.'
_cod_database_code 7063101
_shelx_shelxl_version_number 2018/3
_shelx_space_group_comment
;
The symmetry employed for this shelxl refinement is uniquely defined
by the following loop, which should always be used as a source of
symmetry information in preference to the above space-group names.
They are only intended as comments.
;
_shelx_estimated_absorpt_t_max 0.972
_shelx_estimated_absorpt_t_min 0.931
_olex2_refinement_description
;
1. Fixed Uiso
 At 1.2 times of:
  All C(H) groups, All C(H,H) groups
 At 1.5 times of:
  All C(H,H,H) groups
2. Restrained distances
 O3-C27 \\sim C27-C31
 with sigma of 0.02
 C31-C0 \\sim C27-C28
 with sigma of 0.02
 O3-C31 \\sim C31-C27
 with sigma of 0.02
3. Uiso/Uaniso restraints and constraints
Uanis(C00{) \\sim Ueq, Uanis(C30) \\sim Ueq: with sigma of 0.01 and sigma for
terminal atoms of 0.02
Uanis(C0) \\sim Ueq, Uanis(C32) \\sim Ueq: with sigma of 0.01 and sigma for
terminal atoms of 0.02
Uanis(C31) \\sim Ueq: with sigma of 0.1 and sigma for terminal atoms of 0.2
4. Others
 Sof(C00{)=Sof(H00A)=Sof(H00B)=Sof(C31)=Sof(H31A)=Sof(H31B)=Sof(C0)=Sof(H0A)=
 Sof(H0B)=Sof(C32)=Sof(H32A)=Sof(H32B)=1-FVAR(1)
 Sof(C27)=Sof(H27A)=Sof(H27B)=Sof(C30)=Sof(H30A)=Sof(H30B)=Sof(C28)=Sof(H28A)=
 Sof(H28B)=Sof(C29)=Sof(H29A)=Sof(H29B)=FVAR(1)
5.a Secondary CH2 refined with riding coordinates:
 C10(H10A,H10B), C15(H15A,H15B), C22(H22A,H22B), C16(H16A,H16B), C23(H23A,
 H23B), C26(H26A,H26B), C27(H27A,H27B), C21(H21A,H21B), C20(H20A,H20B),
 C19(H19A,H19B), C30(H30A,H30B), C25(H25A,H25B), C24(H24A,H24B), C28(H28A,H28B),
  C29(H29A,H29B), C00{(H00A,H00B), C31(H31A,H31B), C0(H0A,H0B), C32(H32A,H32B)
5.b Aromatic/amide H refined with riding coordinates:
 C9(H9), C14(H14), C3(H3), C2(H2), C12(H12), C7(H7), C5(H5), C4(H4), C13(H13)
5.c Idealised Me refined as rotating group:
 C17(H17A,H17B,H17C), C18(H18A,H18B,H18C)
;
_olex2_submission_special_instructions 'No special instructions were received'

loop_
_space_group_symop_operation_xyz
'x, y, z'
'-x, y+1/2, -z+1/2'
'-x, -y, -z'
'x, -y-1/2, z-1/2'

loop_
_atom_site_label
_atom_site_type_symbol
_atom_site_fract_x
_atom_site_fract_y
_atom_site_fract_z
_atom_site_U_iso_or_equiv
_atom_site_adp_type
_atom_site_occupancy
_atom_site_site_symmetry_order
_atom_site_calc_flag
_atom_site_refinement_flags_posn
_atom_site_refinement_flags_adp
_atom_site_refinement_flags_occupancy
_atom_site_disorder_assembly
_atom_site_disorder_group
Cl1 Cl 0.15302(7) 0.42390(12) 0.42292(8) 0.0545(3) Uani 1 1 d . . . . .
Mg1 Mg 0.25592(9) 0.35644(13) 0.37601(9) 0.0417(4) Uani 1 1 d . . . . .
O3 O 0.17922(19) 0.3961(3) 0.24722(19) 0.0491(8) Uani 1 1 d . . . . .
O2 O 0.33641(19) 0.3163(3) 0.5065(2) 0.0532(8) Uani 1 1 d . . . . .
O1 O 0.3088(2) 0.5332(3) 0.3863(2) 0.0501(8) Uani 1 1 d . . . . .
N3 N 0.0879(2) -0.0678(3) 0.2635(2) 0.0449(9) Uani 1 1 d . . . . .
N1 N 0.3438(2) 0.2682(3) 0.3399(2) 0.0428(8) Uani 1 1 d . . . . .
N2 N 0.2114(2) 0.1643(3) 0.3565(2) 0.0430(8) Uani 1 1 d . . . . .
N4 N 0.1286(3) -0.1437(4) 0.1175(3) 0.0575(11) Uani 1 1 d . . . . .
C1 C 0.4159(3) 0.2855(4) 0.3308(3) 0.0426(10) Uani 1 1 d . . . . .
C8 C 0.3322(3) 0.1425(4) 0.3336(3) 0.0437(10) Uani 1 1 d . . . . .
C9 C 0.2611(3) 0.0919(4) 0.3418(3) 0.0449(10) Uani 1 1 d . . . . .
H9 H 0.251178 0.006415 0.336364 0.054 Uiso 1 1 calc R U . . .
C11 C 0.1198(3) -0.0186(4) 0.3434(3) 0.0481(11) Uani 1 1 d . . . . .
C6 C 0.4484(3) 0.1718(4) 0.3181(3) 0.0481(11) Uani 1 1 d . . . . .
C10 C 0.1365(3) 0.1152(4) 0.3618(3) 0.0476(11) Uani 1 1 d . . . . .
H10A H 0.089886 0.161941 0.322737 0.057 Uiso 1 1 calc R U . . .
H10B H 0.139574 0.130899 0.418429 0.057 Uiso 1 1 calc R U . . .
C14 C 0.0802(3) -0.1930(4) 0.2691(3) 0.0520(11) Uani 1 1 d . . . . .
H14 H 0.059463 -0.247653 0.223477 0.062 Uiso 1 1 calc R U . . .
C3 C 0.5294(3) 0.3922(5) 0.3232(3) 0.0520(12) Uani 1 1 d . . . . .
H3 H 0.557620 0.465928 0.324441 0.062 Uiso 1 1 calc R U . . .
C2 C 0.4571(3) 0.3968(4) 0.3338(3) 0.0491(11) Uani 1 1 d . . . . .
H2 H 0.435956 0.472449 0.342679 0.059 Uiso 1 1 calc R U . . .
C12 C 0.1328(3) -0.1149(5) 0.3984(3) 0.0572(12) Uani 1 1 d . . . . .
H12 H 0.154722 -0.108843 0.457220 0.069 Uiso 1 1 calc R U . . .
C7 C 0.3930(3) 0.0793(4) 0.3199(3) 0.0491(11) Uani 1 1 d . . . . .
H7 H 0.396702 -0.006336 0.313256 0.059 Uiso 1 1 calc R U . . .
C15 C 0.0653(3) 0.0005(5) 0.1855(3) 0.0546(12) Uani 1 1 d . . . . .
H15A H 0.062143 0.088597 0.196764 0.065 Uiso 1 1 calc R U . . .
H15B H 0.010961 -0.026230 0.146554 0.065 Uiso 1 1 calc R U . . .
C5 C 0.5225(3) 0.1703(5) 0.3076(3) 0.0578(13) Uani 1 1 d . . . . .
H5 H 0.544518 0.095513 0.298580 0.069 Uiso 1 1 calc R U . . .
C4 C 0.5617(3) 0.2800(5) 0.3107(3) 0.0580(13) Uani 1 1 d . . . . .
H4 H 0.611512 0.279878 0.304256 0.070 Uiso 1 1 calc R U . . .
C13 C 0.1073(3) -0.2254(5) 0.3509(3) 0.0580(13) Uani 1 1 d . . . . .
H13 H 0.108920 -0.305622 0.372207 0.070 Uiso 1 1 calc R U . . .
C22 C 0.2883(3) 0.6221(4) 0.3201(3) 0.0586(13) Uani 1 1 d . . . . .
H22A H 0.230498 0.644571 0.299616 0.070 Uiso 1 1 calc R U . . .
H22B H 0.299369 0.589134 0.273237 0.070 Uiso 1 1 calc R U . . .
C16 C 0.1253(3) -0.0175(5) 0.1441(3) 0.0571(13) Uani 1 1 d . . . . .
H16A H 0.109703 0.037116 0.095290 0.068 Uiso 1 1 calc R U . . .
H16B H 0.179808 0.007123 0.183768 0.068 Uiso 1 1 calc R U . . .
C23 C 0.3084(3) 0.2612(6) 0.5660(3) 0.0636(14) Uani 1 1 d . . . . .
H23A H 0.249197 0.249111 0.540790 0.076 Uiso 1 1 calc R U . . .
H23B H 0.322665 0.313159 0.615908 0.076 Uiso 1 1 calc R U . . .
C26 C 0.4220(3) 0.2861(6) 0.5385(4) 0.0653(15) Uani 1 1 d . . . . .
H26A H 0.453649 0.341813 0.584409 0.078 Uiso 1 1 calc R U . . .
H26B H 0.442573 0.292394 0.494222 0.078 Uiso 1 1 calc R U . . .
C27 C 0.1005(11) 0.4583(15) 0.2153(7) 0.059(4) Uani 0.82(2) 1 d D . P A 1
H27A H 0.057920 0.402529 0.216745 0.071 Uiso 0.82(2) 1 calc R U P A 1
H27B H 0.102332 0.531249 0.249318 0.071 Uiso 0.82(2) 1 calc R U P A 1
C21 C 0.3411(4) 0.7316(5) 0.3578(4) 0.0743(17) Uani 1 1 d . . . . .
H21A H 0.315198 0.808164 0.329694 0.089 Uiso 1 1 calc R U . . .
H21B H 0.394503 0.723242 0.354975 0.089 Uiso 1 1 calc R U . . .
C17 C 0.2038(4) -0.1659(7) 0.1052(4) 0.086(2) Uani 1 1 d . . . . .
H17A H 0.204307 -0.114597 0.059727 0.129 Uiso 1 1 calc R U . . .
H17B H 0.206485 -0.252209 0.091476 0.129 Uiso 1 1 calc R U . . .
H17C H 0.250446 -0.145756 0.156262 0.129 Uiso 1 1 calc R U . . .
C20 C 0.3487(4) 0.7287(5) 0.4475(4) 0.0796(18) Uani 1 1 d . . . . .
H20A H 0.399569 0.767802 0.485150 0.096 Uiso 1 1 calc R U . . .
H20B H 0.302578 0.770902 0.452941 0.096 Uiso 1 1 calc R U . . .
C19 C 0.3485(4) 0.5950(6) 0.4659(4) 0.0798(19) Uani 1 1 d . . . . .
H19A H 0.404417 0.564625 0.494959 0.096 Uiso 1 1 calc R U . . .
H19B H 0.318680 0.579972 0.501638 0.096 Uiso 1 1 calc R U . . .
C18 C 0.0577(4) -0.1711(6) 0.0414(4) 0.0735(16) Uani 1 1 d . . . . .
H18A H 0.008519 -0.157683 0.051115 0.110 Uiso 1 1 calc R U . . .
H18B H 0.059851 -0.256601 0.025702 0.110 Uiso 1 1 calc R U . . .
H18C H 0.057261 -0.117449 -0.003386 0.110 Uiso 1 1 calc R U . . .
C30 C 0.1894(7) 0.3398(11) 0.1764(7) 0.065(3) Uani 0.82(2) 1 d . U P A 1
H30A H 0.173744 0.252450 0.171589 0.078 Uiso 0.82(2) 1 calc R U P A 1
H30B H 0.246366 0.345574 0.183064 0.078 Uiso 0.82(2) 1 calc R U P A 1
C25 C 0.4277(4) 0.1552(6) 0.5694(4) 0.0770(17) Uani 1 1 d . . . . .
H25A H 0.477427 0.143053 0.620179 0.092 Uiso 1 1 calc R U . . .
H25B H 0.427769 0.096745 0.526463 0.092 Uiso 1 1 calc R U . . .
C24 C 0.3526(4) 0.1381(6) 0.5879(4) 0.0786(18) Uani 1 1 d . . . . .
H24A H 0.367774 0.118234 0.647208 0.094 Uiso 1 1 calc R U . . .
H24B H 0.318198 0.071553 0.553586 0.094 Uiso 1 1 calc R U . . .
C28 C 0.0840(5) 0.4941(11) 0.1295(5) 0.078(3) Uani 0.82(2) 1 d D . P A 1
H28A H 0.099108 0.580559 0.127024 0.094 Uiso 0.82(2) 1 calc R U P A 1
H28B H 0.025975 0.483706 0.093608 0.094 Uiso 0.82(2) 1 calc R U P A 1
C29 C 0.1361(8) 0.4083(16) 0.1019(5) 0.098(4) Uani 0.82(2) 1 d . . P A 1
H29A H 0.101404 0.351100 0.058697 0.117 Uiso 0.82(2) 1 calc R U P A 1
H29B H 0.168793 0.456191 0.078753 0.117 Uiso 0.82(2) 1 calc R U P A 1
C00{ C 0.207(2) 0.375(4) 0.182(3) 0.035(8) Uani 0.18(2) 1 d . U P A 2
H00A H 0.240009 0.299813 0.190708 0.042 Uiso 0.18(2) 1 calc R U P A 2
H00B H 0.235956 0.446042 0.172091 0.042 Uiso 0.18(2) 1 calc R U P A 2
C31 C 0.094(5) 0.422(7) 0.212(2) 0.053(18) Uani 0.18(2) 1 d D U P A 2
H31A H 0.084354 0.506548 0.225744 0.063 Uiso 0.18(2) 1 calc R U P A 2
H31B H 0.065407 0.364852 0.234224 0.063 Uiso 0.18(2) 1 calc R U P A 2
C0 C 0.065(2) 0.408(5) 0.122(2) 0.073(12) Uani 0.18(2) 1 d D U P A 2
H0A H 0.013466 0.362871 0.099966 0.088 Uiso 0.18(2) 1 calc R U P A 2
H0B H 0.056676 0.488915 0.094649 0.088 Uiso 0.18(2) 1 calc R U P A 2
C32 C 0.109(3) 0.359(4) 0.108(3) 0.066(11) Uani 0.18(2) 1 d . U P A 2
H32A H 0.107183 0.386363 0.053903 0.079 Uiso 0.18(2) 1 calc R U P A 2
H32B H 0.094481 0.270842 0.103059 0.079 Uiso 0.18(2) 1 calc R U P A 2

loop_
_atom_site_aniso_label
_atom_site_aniso_U_11
_atom_site_aniso_U_22
_atom_site_aniso_U_33
_atom_site_aniso_U_23
_atom_site_aniso_U_13
_atom_site_aniso_U_12
Cl1 0.0509(7) 0.0586(7) 0.0585(7) -0.0029(6) 0.0267(6) 0.0078(5)
Mg1 0.0399(8) 0.0387(8) 0.0476(8) -0.0007(6) 0.0185(6) 0.0004(6)
O3 0.0469(17) 0.0533(19) 0.0458(17) 0.0011(14) 0.0170(14) 0.0056(14)
O2 0.0441(17) 0.061(2) 0.0528(19) 0.0109(16) 0.0178(15) 0.0025(15)
O1 0.059(2) 0.0381(16) 0.0517(18) 0.0004(14) 0.0201(15) -0.0045(14)
N3 0.045(2) 0.042(2) 0.051(2) -0.0014(17) 0.0223(17) -0.0006(16)
N1 0.0415(19) 0.0371(19) 0.051(2) -0.0012(16) 0.0202(17) -0.0015(15)
N2 0.043(2) 0.042(2) 0.047(2) 0.0006(16) 0.0207(17) -0.0009(16)
N4 0.055(2) 0.066(3) 0.057(2) 0.005(2) 0.028(2) 0.010(2)
C1 0.039(2) 0.045(2) 0.047(2) -0.0018(19) 0.0211(19) -0.0010(19)
C8 0.040(2) 0.041(2) 0.052(3) -0.0026(19) 0.021(2) -0.0001(18)
C9 0.041(2) 0.039(2) 0.056(3) -0.004(2) 0.022(2) -0.0002(19)
C11 0.046(2) 0.049(3) 0.057(3) -0.001(2) 0.028(2) -0.003(2)
C6 0.043(2) 0.044(2) 0.060(3) -0.002(2) 0.023(2) -0.001(2)
C10 0.046(2) 0.048(3) 0.057(3) -0.004(2) 0.029(2) -0.005(2)
C14 0.056(3) 0.042(2) 0.065(3) -0.005(2) 0.033(2) -0.009(2)
C3 0.048(3) 0.054(3) 0.058(3) -0.001(2) 0.025(2) -0.009(2)
C2 0.045(2) 0.047(3) 0.060(3) -0.003(2) 0.027(2) -0.005(2)
C12 0.061(3) 0.060(3) 0.059(3) 0.001(2) 0.032(3) -0.008(2)
C7 0.045(2) 0.036(2) 0.068(3) -0.002(2) 0.025(2) 0.0008(19)
C15 0.050(3) 0.056(3) 0.057(3) 0.005(2) 0.020(2) 0.004(2)
C5 0.044(3) 0.062(3) 0.077(3) -0.008(3) 0.033(3) 0.004(2)
C4 0.042(3) 0.070(3) 0.068(3) -0.004(3) 0.028(2) -0.004(2)
C13 0.063(3) 0.047(3) 0.073(3) 0.004(2) 0.036(3) -0.004(2)
C22 0.063(3) 0.044(3) 0.061(3) 0.009(2) 0.016(3) -0.004(2)
C16 0.051(3) 0.069(3) 0.051(3) 0.003(2) 0.020(2) -0.007(2)
C23 0.060(3) 0.086(4) 0.050(3) 0.012(3) 0.026(2) 0.006(3)
C26 0.041(3) 0.087(4) 0.061(3) 0.008(3) 0.013(2) 0.002(3)
C27 0.052(8) 0.061(8) 0.064(6) 0.003(4) 0.023(4) 0.010(6)
C21 0.087(4) 0.047(3) 0.084(4) 0.005(3) 0.029(3) -0.016(3)
C17 0.072(4) 0.113(6) 0.083(4) 0.014(4) 0.041(3) 0.029(4)
C20 0.080(4) 0.056(3) 0.101(5) -0.021(3) 0.034(4) -0.013(3)
C19 0.107(5) 0.066(4) 0.059(3) -0.015(3) 0.026(3) -0.034(3)
C18 0.070(4) 0.083(4) 0.064(4) -0.011(3) 0.022(3) 0.000(3)
C30 0.077(6) 0.066(6) 0.052(4) -0.011(4) 0.025(4) -0.001(4)
C25 0.065(4) 0.076(4) 0.086(4) 0.012(3) 0.026(3) 0.018(3)
C24 0.075(4) 0.079(4) 0.083(4) 0.026(3) 0.032(3) 0.007(3)
C28 0.069(5) 0.104(8) 0.060(5) 0.029(5) 0.024(4) 0.023(5)
C29 0.087(7) 0.159(12) 0.045(4) 0.020(6) 0.025(4) 0.028(7)
C00{ 0.039(11) 0.038(12) 0.028(11) -0.001(8) 0.014(8) 0.005(8)
C31 0.023(16) 0.07(4) 0.05(2) 0.03(2) -0.002(15) -0.02(2)
C0 0.069(14) 0.080(16) 0.072(14) 0.003(9) 0.030(10) 0.002(9)
C32 0.072(14) 0.076(14) 0.051(13) -0.008(9) 0.026(9) 0.003(9)

loop_
_atom_type_symbol
_atom_type_description
_atom_type_scat_dispersion_real
_atom_type_scat_dispersion_imag
_atom_type_scat_source
C C 0.0033 0.0016 'International Tables Vol C Tables 4.2.6.8 and 6.1.1.4'
H H 0.0000 0.0000 'International Tables Vol C Tables 4.2.6.8 and 6.1.1.4'
Cl Cl 0.1484 0.1585 'International Tables Vol C Tables 4.2.6.8 and 6.1.1.4'
Mg Mg 0.0486 0.0363 'International Tables Vol C Tables 4.2.6.8 and 6.1.1.4'
N N 0.0061 0.0033 'International Tables Vol C Tables 4.2.6.8 and 6.1.1.4'
O O 0.0106 0.0060 'International Tables Vol C Tables 4.2.6.8 and 6.1.1.4'

loop_
_geom_angle_atom_site_label_1
_geom_angle_atom_site_label_2
_geom_angle_atom_site_label_3
_geom_angle
_geom_angle_site_symmetry_1
_geom_angle_site_symmetry_3
_geom_angle_publ_flag
O3 Mg1 Cl1 92.13(10) . . ?
O3 Mg1 O2 178.72(13) . . ?
O3 Mg1 N2 89.28(14) . . ?
O2 Mg1 Cl1 89.06(10) . . ?
O2 Mg1 N2 91.14(14) . . ?
O1 Mg1 Cl1 94.20(11) . . ?
O1 Mg1 O3 89.15(13) . . ?
O1 Mg1 O2 90.28(13) . . ?
O1 Mg1 N1 94.20(14) . . ?
O1 Mg1 N2 172.21(14) . . ?
N1 Mg1 Cl1 171.02(12) . . ?
N1 Mg1 O3 91.18(14) . . ?
N1 Mg1 O2 87.72(14) . . ?
N1 Mg1 N2 78.21(14) . . ?
N2 Mg1 Cl1 93.48(11) . . ?
C27 O3 Mg1 127.3(4) . . ?
C30 O3 Mg1 123.8(4) . . ?
C30 O3 C27 107.5(6) . . ?
C00{ O3 Mg1 120.9(15) . . ?
C31 O3 Mg1 128.0(17) . . ?
C31 O3 C00{ 110(2) . . ?
C23 O2 Mg1 123.5(3) . . ?
C26 O2 Mg1 127.0(3) . . ?
C26 O2 C23 104.3(4) . . ?
C22 O1 Mg1 125.4(3) . . ?
C22 O1 C19 109.3(4) . . ?
C19 O1 Mg1 122.3(3) . . ?
C11 N3 C15 126.3(4) . . ?
C14 N3 C11 108.8(4) . . ?
C14 N3 C15 124.9(4) . . ?
C1 N1 Mg1 143.9(3) . . ?
C1 N1 C8 104.2(3) . . ?
C8 N1 Mg1 111.1(3) . . ?
C9 N2 Mg1 111.7(3) . . ?
C9 N2 C10 120.6(4) . . ?
C10 N2 Mg1 127.6(3) . . ?
C16 N4 C17 111.1(5) . . ?
C18 N4 C16 110.6(4) . . ?
C18 N4 C17 110.6(5) . . ?
N1 C1 C6 111.3(4) . . ?
N1 C1 C2 128.0(4) . . ?
C2 C1 C6 120.7(4) . . ?
N1 C8 C9 118.6(4) . . ?
N1 C8 C7 113.5(4) . . ?
C7 C8 C9 127.8(4) . . ?
N2 C9 C8 119.7(4) . . ?
N2 C9 H9 120.2 . . ?
C8 C9 H9 120.2 . . ?
N3 C11 C10 124.0(4) . . ?
C12 C11 N3 107.2(4) . . ?
C12 C11 C10 128.7(5) . . ?
C1 C6 C7 106.0(4) . . ?
C5 C6 C1 119.8(4) . . ?
C5 C6 C7 134.2(5) . . ?
N2 C10 C11 116.5(4) . . ?
N2 C10 H10A 108.2 . . ?
N2 C10 H10B 108.2 . . ?
C11 C10 H10A 108.2 . . ?
C11 C10 H10B 108.2 . . ?
H10A C10 H10B 107.3 . . ?
N3 C14 H14 125.4 . . ?
C13 C14 N3 109.2(4) . . ?
C13 C14 H14 125.4 . . ?
C2 C3 H3 119.3 . . ?
C2 C3 C4 121.4(4) . . ?
C4 C3 H3 119.3 . . ?
C1 C2 H2 121.0 . . ?
C3 C2 C1 118.1(4) . . ?
C3 C2 H2 121.0 . . ?
C11 C12 H12 126.0 . . ?
C11 C12 C13 107.9(5) . . ?
C13 C12 H12 126.0 . . ?
C8 C7 C6 105.0(4) . . ?
C8 C7 H7 127.5 . . ?
C6 C7 H7 127.5 . . ?
N3 C15 H15A 109.0 . . ?
N3 C15 H15B 109.0 . . ?
N3 C15 C16 112.9(4) . . ?
H15A C15 H15B 107.8 . . ?
C16 C15 H15A 109.0 . . ?
C16 C15 H15B 109.0 . . ?
C6 C5 H5 120.7 . . ?
C4 C5 C6 118.6(5) . . ?
C4 C5 H5 120.7 . . ?
C3 C4 H4 119.3 . . ?
C5 C4 C3 121.4(4) . . ?
C5 C4 H4 119.3 . . ?
C14 C13 C12 106.9(5) . . ?
C14 C13 H13 126.6 . . ?
C12 C13 H13 126.6 . . ?
O1 C22 H22A 110.7 . . ?
O1 C22 H22B 110.7 . . ?
O1 C22 C21 105.4(4) . . ?
H22A C22 H22B 108.8 . . ?
C21 C22 H22A 110.7 . . ?
C21 C22 H22B 110.7 . . ?
N4 C16 C15 113.4(4) . . ?
N4 C16 H16A 108.9 . . ?
N4 C16 H16B 108.9 . . ?
C15 C16 H16A 108.9 . . ?
C15 C16 H16B 108.9 . . ?
H16A C16 H16B 107.7 . . ?
O2 C23 H23A 110.9 . . ?
O2 C23 H23B 110.9 . . ?
O2 C23 C24 104.4(4) . . ?
H23A C23 H23B 108.9 . . ?
C24 C23 H23A 110.9 . . ?
C24 C23 H23B 110.9 . . ?
O2 C26 H26A 110.7 . . ?
O2 C26 H26B 110.7 . . ?
O2 C26 C25 105.2(4) . . ?
H26A C26 H26B 108.8 . . ?
C25 C26 H26A 110.7 . . ?
C25 C26 H26B 110.7 . . ?
O3 C27 H27A 110.4 . . ?
O3 C27 H27B 110.4 . . ?
H27A C27 H27B 108.6 . . ?
C28 C27 O3 106.5(10) . . ?
C28 C27 H27A 110.4 . . ?
C28 C27 H27B 110.4 . . ?
C22 C21 H21A 111.3 . . ?
C22 C21 H21B 111.3 . . ?
C22 C21 C20 102.6(5) . . ?
H21A C21 H21B 109.2 . . ?
C20 C21 H21A 111.3 . . ?
C20 C21 H21B 111.3 . . ?
N4 C17 H17A 109.5 . . ?
N4 C17 H17B 109.5 . . ?
N4 C17 H17C 109.5 . . ?
H17A C17 H17B 109.5 . . ?
H17A C17 H17C 109.5 . . ?
H17B C17 H17C 109.5 . . ?
C21 C20 H20A 111.0 . . ?
C21 C20 H20B 111.0 . . ?
H20A C20 H20B 109.0 . . ?
C19 C20 C21 103.7(5) . . ?
C19 C20 H20A 111.0 . . ?
C19 C20 H20B 111.0 . . ?
O1 C19 C20 106.7(5) . . ?
O1 C19 H19A 110.4 . . ?
O1 C19 H19B 110.4 . . ?
C20 C19 H19A 110.4 . . ?
C20 C19 H19B 110.4 . . ?
H19A C19 H19B 108.6 . . ?
N4 C18 H18A 109.5 . . ?
N4 C18 H18B 109.5 . . ?
N4 C18 H18C 109.5 . . ?
H18A C18 H18B 109.5 . . ?
H18A C18 H18C 109.5 . . ?
H18B C18 H18C 109.5 . . ?
O3 C30 H30A 110.5 . . ?
O3 C30 H30B 110.5 . . ?
O3 C30 C29 106.3(8) . . ?
H30A C30 H30B 108.7 . . ?
C29 C30 H30A 110.5 . . ?
C29 C30 H30B 110.5 . . ?
C26 C25 H25A 110.8 . . ?
C26 C25 H25B 110.8 . . ?
C26 C25 C24 104.6(5) . . ?
H25A C25 H25B 108.9 . . ?
C24 C25 H25A 110.8 . . ?
C24 C25 H25B 110.8 . . ?
C23 C24 H24A 110.8 . . ?
C23 C24 H24B 110.8 . . ?
C25 C24 C23 104.8(5) . . ?
C25 C24 H24A 110.8 . . ?
C25 C24 H24B 110.8 . . ?
H24A C24 H24B 108.9 . . ?
C27 C28 H28A 110.7 . . ?
C27 C28 H28B 110.7 . . ?
C27 C28 C29 105.2(9) . . ?
H28A C28 H28B 108.8 . . ?
C29 C28 H28A 110.7 . . ?
C29 C28 H28B 110.7 . . ?
C30 C29 C28 107.0(7) . . ?
C30 C29 H29A 110.3 . . ?
C30 C29 H29B 110.3 . . ?
C28 C29 H29A 110.3 . . ?
C28 C29 H29B 110.3 . . ?
H29A C29 H29B 108.6 . . ?
O3 C00{ H00A 113.3 . . ?
O3 C00{ H00B 113.3 . . ?
O3 C00{ C32 92(3) . . ?
H00A C00{ H00B 110.6 . . ?
C32 C00{ H00A 113.3 . . ?
C32 C00{ H00B 113.3 . . ?
O3 C31 H31A 110.2 . . ?
O3 C31 H31B 110.2 . . ?
O3 C31 C0 108(5) . . ?
H31A C31 H31B 108.5 . . ?
C0 C31 H31A 110.2 . . ?
C0 C31 H31B 110.2 . . ?
C31 C0 H0A 109.9 . . ?
C31 C0 H0B 109.9 . . ?
H0A C0 H0B 108.3 . . ?
C32 C0 C31 109(5) . . ?
C32 C0 H0A 109.9 . . ?
C32 C0 H0B 109.9 . . ?
C00{ C32 H32A 108.7 . . ?
C00{ C32 H32B 108.7 . . ?
C0 C32 C00{ 114(4) . . ?
C0 C32 H32A 108.7 . . ?
C0 C32 H32B 108.7 . . ?
H32A C32 H32B 107.6 . . ?

loop_
_geom_bond_atom_site_label_1
_geom_bond_atom_site_label_2
_geom_bond_distance
_geom_bond_site_symmetry_2
_geom_bond_publ_flag
Cl1 Mg1 2.4052(18) . ?
Mg1 O3 2.152(3) . ?
Mg1 O2 2.192(3) . ?
Mg1 O1 2.110(3) . ?
Mg1 N1 2.137(4) . ?
Mg1 N2 2.205(4) . ?
O3 C27 1.455(19) . ?
O3 C30 1.450(11) . ?
O3 C00{ 1.42(4) . ?
O3 C31 1.42(8) . ?
O2 C23 1.447(6) . ?
O2 C26 1.442(6) . ?
O1 C22 1.433(6) . ?
O1 C19 1.444(6) . ?
N3 C11 1.382(6) . ?
N3 C14 1.370(6) . ?
N3 C15 1.453(6) . ?
N1 C1 1.373(5) . ?
N1 C8 1.375(5) . ?
N2 C9 1.285(5) . ?
N2 C10 1.478(5) . ?
N4 C16 1.452(7) . ?
N4 C17 1.462(7) . ?
N4 C18 1.452(7) . ?
C1 C6 1.415(6) . ?
C1 C2 1.403(6) . ?
C8 C9 1.442(6) . ?
C8 C7 1.383(6) . ?
C9 H9 0.9400 . ?
C11 C10 1.487(6) . ?
C11 C12 1.372(7) . ?
C6 C7 1.419(6) . ?
C6 C5 1.408(6) . ?
C10 H10A 0.9800 . ?
C10 H10B 0.9800 . ?
C14 H14 0.9400 . ?
C14 C13 1.354(7) . ?
C3 H3 0.9400 . ?
C3 C2 1.378(6) . ?
C3 C4 1.400(7) . ?
C2 H2 0.9400 . ?
C12 H12 0.9400 . ?
C12 C13 1.423(7) . ?
C7 H7 0.9400 . ?
C15 H15A 0.9800 . ?
C15 H15B 0.9800 . ?
C15 C16 1.524(7) . ?
C5 H5 0.9400 . ?
C5 C4 1.370(7) . ?
C4 H4 0.9400 . ?
C13 H13 0.9400 . ?
C22 H22A 0.9800 . ?
C22 H22B 0.9800 . ?
C22 C21 1.493(7) . ?
C16 H16A 0.9800 . ?
C16 H16B 0.9800 . ?
C23 H23A 0.9800 . ?
C23 H23B 0.9800 . ?
C23 C24 1.518(8) . ?
C26 H26A 0.9800 . ?
C26 H26B 0.9800 . ?
C26 C25 1.505(8) . ?
C27 H27A 0.9800 . ?
C27 H27B 0.9800 . ?
C27 C28 1.454(11) . ?
C21 H21A 0.9800 . ?
C21 H21B 0.9800 . ?
C21 C20 1.511(9) . ?
C17 H17A 0.9700 . ?
C17 H17B 0.9700 . ?
C17 H17C 0.9700 . ?
C20 H20A 0.9800 . ?
C20 H20B 0.9800 . ?
C20 C19 1.483(8) . ?
C19 H19A 0.9800 . ?
C19 H19B 0.9800 . ?
C18 H18A 0.9700 . ?
C18 H18B 0.9700 . ?
C18 H18C 0.9700 . ?
C30 H30A 0.9800 . ?
C30 H30B 0.9800 . ?
C30 C29 1.467(14) . ?
C25 H25A 0.9800 . ?
C25 H25B 0.9800 . ?
C25 C24 1.512(8) . ?
C24 H24A 0.9800 . ?
C24 H24B 0.9800 . ?
C28 H28A 0.9800 . ?
C28 H28B 0.9800 . ?
C28 C29 1.524(13) . ?
C29 H29A 0.9800 . ?
C29 H29B 0.9800 . ?
C00{ H00A 0.9800 . ?
C00{ H00B 0.9800 . ?
C00{ C32 1.72(6) . ?
C31 H31A 0.9800 . ?
C31 H31B 0.9800 . ?
C31 C0 1.45(2) . ?
C0 H0A 0.9800 . ?
C0 H0B 0.9800 . ?
C0 C32 1.04(6) . ?
C32 H32A 0.9800 . ?
C32 H32B 0.9800 . ?

loop_
_geom_torsion_atom_site_label_1
_geom_torsion_atom_site_label_2
_geom_torsion_atom_site_label_3
_geom_torsion_atom_site_label_4
_geom_torsion
_geom_torsion_site_symmetry_1
_geom_torsion_site_symmetry_2
_geom_torsion_site_symmetry_3
_geom_torsion_site_symmetry_4
_geom_torsion_publ_flag
Mg1 O3 C27 C28 164.3(6) . . . . ?
Mg1 O3 C30 C29 -169.4(10) . . . . ?
Mg1 O3 C00{ C32 154.9(17) . . . . ?
Mg1 O3 C31 C0 -164(3) . . . . ?
Mg1 O2 C23 C24 116.3(4) . . . . ?
Mg1 O2 C26 C25 -114.7(4) . . . . ?
Mg1 O1 C22 C21 179.6(3) . . . . ?
Mg1 O1 C19 C20 -158.4(4) . . . . ?
Mg1 N1 C1 C6 168.2(4) . . . . ?
Mg1 N1 C1 C2 -11.2(8) . . . . ?
Mg1 N1 C8 C9 7.0(5) . . . . ?
Mg1 N1 C8 C7 -172.9(3) . . . . ?
Mg1 N2 C9 C8 -4.6(5) . . . . ?
Mg1 N2 C10 C11 178.4(3) . . . . ?
O3 C27 C28 C29 22.2(13) . . . . ?
O3 C30 C29 C28 -8.8(16) . . . . ?
O3 C00{ C32 C0 28(5) . . . . ?
O3 C31 C0 C32 16(6) . . . . ?
O2 C23 C24 C25 23.8(6) . . . . ?
O2 C26 C25 C24 -24.2(6) . . . . ?
O1 C22 C21 C20 -32.8(6) . . . . ?
N3 C11 C10 N2 -78.1(6) . . . . ?
N3 C11 C12 C13 -0.7(5) . . . . ?
N3 C14 C13 C12 0.2(6) . . . . ?
N3 C15 C16 N4 64.3(6) . . . . ?
N1 C1 C6 C7 -0.3(5) . . . . ?
N1 C1 C6 C5 -179.9(4) . . . . ?
N1 C1 C2 C3 179.8(4) . . . . ?
N1 C8 C9 N2 -1.6(7) . . . . ?
N1 C8 C7 C6 0.6(6) . . . . ?
C1 N1 C8 C9 179.1(4) . . . . ?
C1 N1 C8 C7 -0.8(5) . . . . ?
C1 C6 C7 C8 -0.2(5) . . . . ?
C1 C6 C5 C4 0.6(8) . . . . ?
C8 N1 C1 C6 0.7(5) . . . . ?
C8 N1 C1 C2 -178.7(5) . . . . ?
C9 N2 C10 C11 -4.1(6) . . . . ?
C9 C8 C7 C6 -179.3(5) . . . . ?
C11 N3 C14 C13 -0.7(5) . . . . ?
C11 N3 C15 C16 106.3(5) . . . . ?
C11 C12 C13 C14 0.3(6) . . . . ?
C6 C1 C2 C3 0.5(7) . . . . ?
C6 C5 C4 C3 -0.6(8) . . . . ?
C10 N2 C9 C8 177.6(4) . . . . ?
C10 C11 C12 C13 -179.9(4) . . . . ?
C14 N3 C11 C10 -179.9(4) . . . . ?
C14 N3 C11 C12 0.9(5) . . . . ?
C14 N3 C15 C16 -74.3(6) . . . . ?
C2 C1 C6 C7 179.1(4) . . . . ?
C2 C1 C6 C5 -0.5(7) . . . . ?
C2 C3 C4 C5 0.7(8) . . . . ?
C12 C11 C10 N2 101.0(6) . . . . ?
C7 C8 C9 N2 178.3(5) . . . . ?
C7 C6 C5 C4 -178.9(5) . . . . ?
C15 N3 C11 C10 -0.4(7) . . . . ?
C15 N3 C11 C12 -179.6(4) . . . . ?
C15 N3 C14 C13 179.8(4) . . . . ?
C5 C6 C7 C8 179.3(6) . . . . ?
C4 C3 C2 C1 -0.6(7) . . . . ?
C22 O1 C19 C20 2.7(7) . . . . ?
C22 C21 C20 C19 33.9(7) . . . . ?
C23 O2 C26 C25 40.1(6) . . . . ?
C26 O2 C23 C24 -39.6(6) . . . . ?
C26 C25 C24 C23 0.2(7) . . . . ?
C27 O3 C30 C29 22.9(13) . . . . ?
C27 C28 C29 C30 -8.3(16) . . . . ?
C21 C20 C19 O1 -23.1(7) . . . . ?
C17 N4 C16 C15 -160.7(4) . . . . ?
C19 O1 C22 C21 19.2(6) . . . . ?
C18 N4 C16 C15 76.1(5) . . . . ?
C30 O3 C27 C28 -28.6(12) . . . . ?
C00{ O3 C31 C0 5(5) . . . . ?
C31 O3 C00{ C32 -15(4) . . . . ?
C31 C0 C32 C00{ -27(6) . . . . ?
